data_4120435
loop_
_publ_author_name
'Murdock, Christopher R.'
'McNutt, Nicholas W.'
'Keffer, David J.'
'Jenkins, David M.'

_publ_section_title
;
 Rotating phenyl rings as a guest-dependent switch in two-dimensional
 metal-organic frameworks.
;
_journal_issue 2
_journal_name_full 'Journal of the American Chemical Society'
_journal_page_first 671
_journal_page_last 678
_journal_paper_doi 10.1021/ja4088709
_journal_volume 136
_journal_year 2014
_chemical_formula_sum 'C17 H23 Cl Cu N7 O6'
_chemical_formula_weight 520.41
_chemical_name_systematic
; 
 ? 
;
_space_group_IT_number 12
_symmetry_cell_setting monoclinic
_symmetry_space_group_name_Hall '-C 2y'
_symmetry_space_group_name_H-M 'C 1 2/m 1'
_atom_sites_solution_hydrogens geom
_atom_sites_solution_primary direct
_atom_sites_solution_secondary difmap
_audit_creation_method SHELXL-97
_cell_angle_alpha 90.00
_cell_angle_beta 123.989(6)
_cell_angle_gamma 90.00
_cell_formula_units_Z 4
_cell_length_a 21.088(12)
_cell_length_b 7.861(5)
_cell_length_c 15.110(9)
_cell_measurement_temperature 100(2)
_cell_volume 2077(2)
_computing_structure_refinement 'SHELXL-97 (Sheldrick, 1997)'
_computing_structure_solution 'SHELXS-97 (Sheldrick, 1990)'
_diffrn_ambient_temperature 100(2)
_diffrn_measured_fraction_theta_full 0.981
_diffrn_measured_fraction_theta_max 0.981
_diffrn_measurement_device_type 'Bruker-AXS Smart Apex II'
_diffrn_measurement_method '\w scan'
_diffrn_radiation_monochromator graphite
_diffrn_radiation_source 'fine-focus sealed tube'
_diffrn_radiation_type MoK\a
_diffrn_radiation_wavelength 0.71073
_diffrn_reflns_av_R_equivalents 0.0790
_diffrn_reflns_av_sigmaI/netI 0.0591
_diffrn_reflns_limit_h_max 23
_diffrn_reflns_limit_h_min -23
_diffrn_reflns_limit_k_max 8
_diffrn_reflns_limit_k_min -8
_diffrn_reflns_limit_l_max 16
_diffrn_reflns_limit_l_min -16
_diffrn_reflns_number 8507
_diffrn_reflns_theta_full 23.56
_diffrn_reflns_theta_max 23.56
_diffrn_reflns_theta_min 1.63
_exptl_absorpt_coefficient_mu 1.233
_exptl_absorpt_correction_T_max 0.9878
_exptl_absorpt_correction_T_min 0.9078
_exptl_absorpt_correction_type multi-scan
_exptl_absorpt_process_details SADABS
_exptl_crystal_colour colourless
_exptl_crystal_density_diffrn 1.664
_exptl_crystal_density_method 'not measured'
_exptl_crystal_description plate
_exptl_crystal_F_000 1072
_exptl_crystal_size_max 0.08
_exptl_crystal_size_mid 0.02
_exptl_crystal_size_min 0.01
_refine_diff_density_max 4.127
_refine_diff_density_min -0.836
_refine_diff_density_rms 0.271
_refine_ls_extinction_method none
_refine_ls_goodness_of_fit_ref 0.992
_refine_ls_hydrogen_treatment mixed
_refine_ls_matrix_type full
_refine_ls_number_parameters 167
_refine_ls_number_reflns 1643
_refine_ls_number_restraints 3
_refine_ls_restrained_S_all 0.991
_refine_ls_R_factor_all 0.1284
_refine_ls_R_factor_gt 0.1150
_refine_ls_shift/su_max 0.001
_refine_ls_shift/su_mean 0.000
_refine_ls_structure_factor_coef Fsqd
_refine_ls_weighting_details 'calc w=1/[\s^2^(Fo^2^)+(0.1879P)^2^+171.2196P] where P=(Fo^2^+2Fc^2^)/3'
_refine_ls_weighting_scheme calc
_refine_ls_wR_factor_gt 0.3289
_refine_ls_wR_factor_ref 0.3380
_reflns_number_gt 1296
_reflns_number_total 1643
_reflns_threshold_expression >2sigma(I)
_cod_data_source_file ja4088709_si_002.cif
_cod_data_source_block 6
_cod_original_sg_symbol_H-M 'c 2/m'
_cod_database_code 4120435

loop_
_symmetry_equiv_pos_as_xyz
'x, y, z'
'-x, y, -z'
'x+1/2, y+1/2, z'
'-x+1/2, y+1/2, -z'
'-x, -y, -z'
'x, -y, z'
'-x+1/2, -y+1/2, -z'
'x+1/2, -y+1/2, z'

loop_
_atom_site_label
_atom_site_type_symbol
_atom_site_fract_x
_atom_site_fract_y
_atom_site_fract_z
_atom_site_U_iso_or_equiv
_atom_site_adp_type
_atom_site_occupancy
_atom_site_symmetry_multiplicity
_atom_site_calc_flag
_atom_site_refinement_flags
Cu1 Cu 0.5000 0.74817(8) 0.5000 0.01582(17) Uani 1 2 d S
N2 N 0.6935(2) 0.5000 0.7502(3) 0.0203(10) Uani 1 2 d S
C2 C 0.7681(3) 0.5000 0.8595(4) 0.0236(12) Uani 1 2 d S
H2A H 0.7694 0.6016 0.8992 0.028 Uiso 0.50 1 calc PR
H2B H 0.7694 0.3984 0.8992 0.028 Uiso 0.50 1 calc PR
N6 N 1.0350(2) 0.5000 0.7665(3) 0.0203(10) Uani 1 2 d S
C3 C 0.8379(2) 0.5000 0.8572(3) 0.0180(15) Uani 1 2 d S
Cl2 Cl 0.38014(6) 0.5000 0.07144(9) 0.0242(4) Uani 1 2 d S
O5 O 0.4168(2) 0.5000 0.0154(3) 0.0458(15) Uani 1 2 d S
N1 N 0.58988(13) 0.5892(4) 0.6000(2) 0.0182(9) Uani 1 1 d .
N3 N 0.50730(14) 0.9123(4) 0.6123(2) 0.0202(9) Uani 1 1 d .
C6 C 0.9729(2) 0.5000 0.8668(3) 0.0169(15) Uani 1 2 d S
C4 C 0.87119(19) 0.6529(5) 0.8570(2) 0.0225(11) Uani 1 1 d .
H4 H 0.8468 0.7575 0.8519 0.027 Uiso 1 1 calc R
C7 C 1.0488(3) 0.5000 0.8748(4) 0.0236(12) Uani 1 2 d S
H7A H 1.0789 0.6019 0.9147 0.028 Uiso 0.50 1 calc PR
H7B H 1.0789 0.3981 0.9147 0.028 Uiso 0.50 1 calc PR
C5 C 0.93941(18) 0.6533(5) 0.8642(2) 0.0227(11) Uani 1 1 d .
H5 H 0.9632 0.7578 0.8673 0.027 Uiso 1 1 calc R
C1 C 0.65240(18) 0.6379(5) 0.6901(3) 0.0257(12) Uani 1 1 d .
H1 H 0.6670 0.7530 0.7106 0.031 Uiso 1 1 calc R
C14 C 1.02527(18) 0.3641(5) 0.7075(2) 0.0190(11) Uani 1 1 d .
H14 H 1.0305 0.2494 0.7305 0.023 Uiso 1 1 calc R
O1 O 0.4362(2) 0.5000 0.1840(3) 0.0378(15) Uani 1 2 d S
O2 O 0.33411(13) 0.3484(4) 0.0464(2) 0.0401(9) Uani 1 1 d .
O3 O 0.7985(2) 1.0000 0.7073(3) 0.0397(15) Uani 1 2 d S
C12 C 0.6721(3) 1.0000 0.4214(4) 0.038(2) Uani 1 2 d S
H12A H 0.6434 0.8978 0.3798 0.045 Uiso 0.50 1 calc PR
H12B H 0.6435 1.1022 0.3798 0.045 Uiso 0.50 1 calc PR
C10 C 0.7671(3) 1.0000 0.6106(4) 0.0271(17) Uani 1 2 d S
C13 C 0.7513(3) 1.0000 0.4425(4) 0.035(2) Uani 1 2 d S
H13A H 0.7597 0.8974 0.4123 0.042 Uiso 0.50 1 calc PR
H13B H 0.7597 1.1026 0.4123 0.042 Uiso 0.50 1 calc PR
C11 C 0.6811(3) 1.0000 0.5293(4) 0.040(2) Uani 1 2 d S
H11A H 0.6574 1.1025 0.5372 0.048 Uiso 0.50 1 calc PR
H11B H 0.6574 0.8975 0.5372 0.048 Uiso 0.50 1 calc PR
C9 C 0.8843(3) 1.0000 0.6146(5) 0.044(2) Uani 1 2 d S
H9A H 0.8979 1.0000 0.5623 0.066 Uiso 1 2 calc SR
H9B H 0.9054 0.8982 0.6595 0.066 Uiso 0.50 1 calc PR
H9C H 0.9054 1.1018 0.6595 0.066 Uiso 0.50 1 calc PR
N5 N 0.8007(2) 1.0000 0.5585(4) 0.0348(18) Uani 1 2 d S
O4 O 0.71512(17) 1.0000 0.7970(2) 0.0334(14) Uani 1 2 d SD
H21 H 0.7683(2) 1.0000 0.8491(8) 0.050 Uiso 1 2 d SD
H22 H 0.6993(3) 1.0000 0.8443(4) 0.050 Uiso 1 2 d SD

loop_
_atom_site_aniso_label
_atom_site_aniso_U_11
_atom_site_aniso_U_22
_atom_site_aniso_U_33
_atom_site_aniso_U_23
_atom_site_aniso_U_13
_atom_site_aniso_U_12
Cu1 0.01298(19) 0.0158(3) 0.0124(2) 0.000 0.00321(14) 0.000
N2 0.0141(11) 0.0229(16) 0.0115(11) 0.000 -0.0005(8) 0.000
C2 0.0288(15) 0.0187(19) 0.0147(13) 0.000 0.0069(10) 0.000
N6 0.0141(11) 0.0229(16) 0.0115(11) 0.000 -0.0005(8) 0.000
C3 0.0089(16) 0.026(3) 0.0130(17) 0.000 0.0022(12) 0.000
Cl2 0.0202(4) 0.0254(7) 0.0222(5) 0.000 0.0089(3) 0.000
O5 0.0457(16) 0.045(3) 0.0616(18) 0.000 0.0389(11) 0.000
N1 0.0108(9) 0.0219(15) 0.0200(10) -0.0028(12) 0.0074(7) -0.0028(11)
N3 0.0201(10) 0.0172(14) 0.0208(11) -0.0022(12) 0.0098(7) -0.0043(12)
C6 0.0088(16) 0.024(3) 0.0126(17) 0.000 0.0024(12) 0.000
C4 0.0207(13) 0.023(2) 0.0155(13) 0.0016(14) 0.0049(9) 0.0046(15)
C7 0.0288(15) 0.0187(19) 0.0147(13) 0.000 0.0069(10) 0.000
C5 0.0311(13) 0.0173(19) 0.0228(13) 0.0014(13) 0.0170(9) -0.0033(14)
C1 0.0251(14) 0.0128(17) 0.0363(15) 0.0015(15) 0.0153(10) 0.0014(14)
C14 0.0244(13) 0.0190(17) 0.0078(11) 0.0008(13) 0.0054(9) 0.0052(14)
O1 0.039(2) 0.018(2) 0.0291(18) 0.000 0.0026(14) 0.000
O2 0.0391(10) 0.0338(16) 0.0607(12) -0.0195(12) 0.0361(7) -0.0206(12)
O3 0.057(2) 0.036(2) 0.0197(14) 0.000 0.0175(12) 0.000
C12 0.016(2) 0.054(4) 0.027(2) 0.000 0.0024(17) 0.000
C10 0.038(2) 0.014(3) 0.034(2) 0.000 0.0231(14) 0.000
C13 0.028(2) 0.043(4) 0.035(2) 0.000 0.0179(15) 0.000
C11 0.040(3) 0.042(4) 0.025(2) 0.000 0.0108(19) 0.000
C9 0.024(2) 0.040(4) 0.053(3) 0.000 0.013(2) 0.000
N5 0.0170(19) 0.038(3) 0.030(2) 0.000 0.0009(15) 0.000
O4 0.0257(17) 0.024(2) 0.0240(17) 0.000 -0.0024(13) 0.000

loop_
_atom_type_symbol
_atom_type_description
_atom_type_scat_dispersion_real
_atom_type_scat_dispersion_imag
_atom_type_scat_source
C C 0.0033 0.0016 'International Tables Vol C Tables 4.2.6.8 and 6.1.1.4'
H H 0.0000 0.0000 'International Tables Vol C Tables 4.2.6.8 and 6.1.1.4'
N N 0.0061 0.0033 'International Tables Vol C Tables 4.2.6.8 and 6.1.1.4'
O O 0.0106 0.0060 'International Tables Vol C Tables 4.2.6.8 and 6.1.1.4'
Cl Cl 0.1484 0.1585 'International Tables Vol C Tables 4.2.6.8 and 6.1.1.4'
Cu Cu 0.3201 1.2651 'International Tables Vol C Tables 4.2.6.8 and 6.1.1.4'

loop_
_geom_angle_atom_site_label_1
_geom_angle_atom_site_label_2
_geom_angle_atom_site_label_3
_geom_angle
_geom_angle_site_symmetry_1
_geom_angle_site_symmetry_3
N1 Cu1 N1 105.21(16) 2_656 .
N1 Cu1 N3 126.65(13) 2_656 .
N1 Cu1 N3 99.27(11) . .
N1 Cu1 N3 99.27(11) 2_656 2_656
N1 Cu1 N3 126.65(13) . 2_656
N3 Cu1 N3 102.77(19) . 2_656
C1 N2 C1 104.8(3) 6_565 .
C1 N2 C2 127.60(17) 6_565 .
C1 N2 C2 127.60(18) . .
C3 C2 N2 114.3(5) . .
C3 C2 H2A 108.7 . .
N2 C2 H2A 108.7 . .
C3 C2 H2B 108.7 . .
N2 C2 H2B 108.7 . .
H2A C2 H2B 107.6 . .
C14 N6 C14 106.7(5) . 6_565
C14 N6 C7 126.6(2) . .
C14 N6 C7 126.6(2) 6_565 .
C4 C3 C4 119.3(5) . 6_565
C4 C3 C2 120.3(3) . .
C4 C3 C2 120.3(3) 6_565 .
O1 Cl2 O5 110.1(3) . .
O1 Cl2 O2 107.39(17) . .
O5 Cl2 O2 110.51(17) . .
O1 Cl2 O2 107.39(17) . 6_565
O5 Cl2 O2 110.51(17) . 6_565
O2 Cl2 O2 110.8(2) . 6_565
C1 N1 N1 106.9(2) . 6_565
C1 N1 Cu1 124.2(3) . .
N1 N1 Cu1 127.39(8) 6_565 .
C14 N3 N3 106.7(2) 3_455 6_575
C14 N3 Cu1 123.9(3) 3_455 .
N3 N3 Cu1 128.62(9) 6_575 .
C5 C6 C5 120.8(5) 6_565 .
C5 C6 C7 119.6(3) 6_565 .
C5 C6 C7 119.6(3) . .
C5 C4 C3 120.4(4) . .
C5 C4 H4 119.8 . .
C3 C4 H4 119.8 . .
N6 C7 C6 110.9(3) . .
N6 C7 H7A 109.5 . .
C6 C7 H7A 109.5 . .
N6 C7 H7B 109.5 . .
C6 C7 H7B 109.5 . .
H7A C7 H7B 108.0 . .
C4 C5 C6 119.5(4) . .
C4 C5 H5 120.3 . .
C6 C5 H5 120.3 . .
N1 C1 N2 110.7(3) . .
N1 C1 H1 124.7 . .
N2 C1 H1 124.7 . .
N3 C14 N6 109.9(3) 3_545 .
N3 C14 H14 125.0 3_545 .
N6 C14 H14 125.0 . .
C13 C12 C11 108.1(4) . .
C13 C12 H12A 110.1 . .
C11 C12 H12A 110.1 . .
C13 C12 H12B 110.1 . .
C11 C12 H12B 110.1 . .
H12A C12 H12B 108.4 . .
O3 C10 N5 127.0(5) . .
O3 C10 C11 124.8(7) . .
N5 C10 C11 108.3(5) . .
N5 C13 C12 102.5(6) . .
N5 C13 H13A 111.3 . .
C12 C13 H13A 111.3 . .
N5 C13 H13B 111.3 . .
C12 C13 H13B 111.3 . .
H13A C13 H13B 109.2 . .
C10 C11 C12 104.0(6) . .
C10 C11 H11A 111.0 . .
C12 C11 H11A 111.0 . .
C10 C11 H11B 111.0 . .
C12 C11 H11B 111.0 . .
H11A C11 H11B 109.0 . .
N5 C9 H9A 109.5 . .
N5 C9 H9B 109.5 . .
H9A C9 H9B 109.5 . .
N5 C9 H9C 109.5 . .
H9A C9 H9C 109.5 . .
H9B C9 H9C 109.5 . .
C10 N5 C13 117.2(5) . .
C10 N5 C9 121.8(5) . .
C13 N5 C9 121.0(6) . .
H21 O4 H22 97.3(8) . .

loop_
_geom_bond_atom_site_label_1
_geom_bond_atom_site_label_2
_geom_bond_distance
_geom_bond_site_symmetry_2
Cu1 N1 2.058(3) 2_656
Cu1 N1 2.058(3) .
Cu1 N3 2.068(3) .
Cu1 N3 2.068(3) 2_656
N2 C1 1.368(4) 6_565
N2 C1 1.368(4) .
N2 C2 1.515(5) .
C2 C3 1.492(9) .
C2 H2A 0.9900 .
C2 H2B 0.9900 .
N6 C14 1.332(5) .
N6 C14 1.332(5) 6_565
N6 C7 1.493(7) .
C3 C4 1.392(5) .
C3 C4 1.392(5) 6_565
Cl2 O1 1.429(4) .
Cl2 O5 1.432(6) .
Cl2 O2 1.447(3) .
Cl2 O2 1.447(3) 6_565
N1 C1 1.316(4) .
N1 N1 1.403(6) 6_565
N3 C14 1.322(5) 3_455
N3 N3 1.378(6) 6_575
C6 C5 1.386(5) 6_565
C6 C5 1.386(5) .
C6 C7 1.536(8) .
C4 C5 1.381(6) .
C4 H4 0.9500 .
C7 H7A 0.9900 .
C7 H7B 0.9900 .
C5 H5 0.9500 .
C1 H1 0.9500 .
C14 N3 1.322(5) 3_545
C14 H14 0.9500 .
O3 C10 1.221(7) .
C12 C13 1.515(9) .
C12 C11 1.533(10) .
C12 H12A 0.9900 .
C12 H12B 0.9900 .
C10 N5 1.321(10) .
C10 C11 1.520(7) .
C13 N5 1.455(7) .
C13 H13A 0.9900 .
C13 H13B 0.9900 .
C11 H11A 0.9900 .
C11 H11B 0.9900 .
C9 N5 1.468(8) .
C9 H9A 0.9800 .
C9 H9B 0.9800 .
C9 H9C 0.9800 .
O4 H21 0.944(5) .
O4 H22 0.943(8) .
